data_4329817
loop_
_publ_author_name
'Rituparna Biswas'
'Sandip Mukherjee'
'Paramita Kar'
'Ashutosh Ghosh'

_publ_section_title
;
 A Rare Phenoxido/Acetato/Azido Bridged Trinuclear and an Unprecedented
 Phenoxido/Azido Bridged One-Dimensional Polynuclear Nickel(II) Complexes:
 Synthesis, Crystal Structure, and Magnetic Properties with Theoretical
 Investigations on the Exchange Mechanism
;
_journal_name_full 'Inorganic Chemistry'
_journal_page_first 8150
_journal_page_last 8160
_journal_paper_doi 10.1021/ic300547w
_journal_volume 51
_journal_year 2012
_chemical_formula_sum 'C28 H48 N10 Ni3 O10'
_chemical_formula_weight 856.80
_chemical_name_systematic
;
 ?
;
_space_group_IT_number 14
_symmetry_cell_setting monoclinic
_symmetry_space_group_name_Hall '-P 2yn'
_symmetry_space_group_name_H-M 'P 1 21/n 1'
_atom_sites_solution_hydrogens geom
_atom_sites_solution_primary direct
_atom_sites_solution_secondary difmap
_audit_creation_method SHELXL-97
_cell_angle_alpha 90.000(5)
_cell_angle_beta 92.439(5)
_cell_angle_gamma 90.000(5)
_cell_formula_units_Z 2
_cell_length_a 12.491(5)
_cell_length_b 10.176(5)
_cell_length_c 14.888(5)
_cell_measurement_temperature 293(2)
_cell_volume 1890.7(14)
_computing_cell_refinement 'Bruker SMART'
_computing_data_collection 'Bruker SMART'
_computing_data_reduction 'Bruker SAINT'
_computing_molecular_graphics 'Ortep-3 for windows (Farrugia, 1997)'
_computing_publication_material 'Platon99 (Spek, 1999)'
_computing_structure_refinement 'SHELXL-97 (Sheldrick, 1997)'
_computing_structure_solution 'SHELXS-97 (Sheldrick, 1997)'
_diffrn_ambient_temperature 293(2)
_diffrn_measured_fraction_theta_full 0.988
_diffrn_measured_fraction_theta_max 0.988
_diffrn_radiation_monochromator graphite
_diffrn_radiation_source 'fine-focus sealed tube'
_diffrn_radiation_type MoK\a
_diffrn_radiation_wavelength 0.71073
_diffrn_reflns_av_R_equivalents 0.0843
_diffrn_reflns_av_sigmaI/netI 0.0726
_diffrn_reflns_limit_h_max 17
_diffrn_reflns_limit_h_min -17
_diffrn_reflns_limit_k_max 13
_diffrn_reflns_limit_k_min -12
_diffrn_reflns_limit_l_max 18
_diffrn_reflns_limit_l_min -20
_diffrn_reflns_number 24558
_diffrn_reflns_theta_full 29.31
_diffrn_reflns_theta_max 29.31
_diffrn_reflns_theta_min 2.09
_exptl_absorpt_coefficient_mu 1.542
_exptl_absorpt_correction_T_max 0.8868
_exptl_absorpt_correction_T_min 0.7908
_exptl_absorpt_correction_type empirical
_exptl_absorpt_process_details sadabs
_exptl_crystal_density_diffrn 1.505
_exptl_crystal_F_000 880
_exptl_crystal_size_max 0.16
_exptl_crystal_size_mid 0.12
_exptl_crystal_size_min 0.08
_refine_diff_density_max 0.703
_refine_diff_density_min -0.628
_refine_diff_density_rms 0.111
_refine_ls_extinction_method none
_refine_ls_goodness_of_fit_ref 1.062
_refine_ls_hydrogen_treatment noref
_refine_ls_matrix_type full
_refine_ls_number_parameters 240
_refine_ls_number_reflns 5112
_refine_ls_number_restraints 0
_refine_ls_restrained_S_all 1.062
_refine_ls_R_factor_all 0.1001
_refine_ls_R_factor_gt 0.0552
_refine_ls_shift/su_max 0.000
_refine_ls_shift/su_mean 0.000
_refine_ls_structure_factor_coef Fsqd
_refine_ls_weighting_details 'calc w=1/[\s^2^(Fo^2^)+(0.0823P)^2^+0.7797P] where P=(Fo^2^+2Fc^2^)/3'
_refine_ls_weighting_scheme calc
_refine_ls_wR_factor_gt 0.1460
_refine_ls_wR_factor_ref 0.1700
_reflns_number_gt 3219
_reflns_number_total 5112
_reflns_threshold_expression >2sigma(I)
_cod_data_source_file ic300547w_si_001_1.cif
_cod_data_source_block 1
_cod_database_code 4329817

loop_
_symmetry_equiv_pos_as_xyz
'x, y, z'
'-x+1/2, y+1/2, -z+1/2'
'-x, -y, -z'
'x-1/2, -y-1/2, z-1/2'

loop_
_atom_site_label
_atom_site_type_symbol
_atom_site_fract_x
_atom_site_fract_y
_atom_site_fract_z
_atom_site_U_iso_or_equiv
_atom_site_adp_type
_atom_site_occupancy
_atom_site_symmetry_multiplicity
_atom_site_calc_flag
_atom_site_refinement_flags
Ni2 Ni 1.0000 0.0000 1.0000 0.02983(19) Uani 1 2 d S
Ni1 Ni 0.95863(4) -0.15134(5) 0.82040(3) 0.03338(17) Uani 1 1 d .
O2 O 1.1230(2) -0.1605(3) 0.8342(2) 0.0429(7) Uani 1 1 d .
O1 O 0.9465(2) -0.1794(3) 0.95412(19) 0.0374(6) Uani 1 1 d .
O3 O 1.1528(2) -0.0502(3) 0.9635(2) 0.0398(7) Uani 1 1 d .
O4 O 0.7896(3) -0.1424(4) 0.8073(3) 0.0508(9) Uani 1 1 d .
N1 N 0.9756(3) -0.0913(4) 0.6814(2) 0.0443(9) Uani 1 1 d .
C12 C 0.9051(3) -0.2819(4) 0.9942(3) 0.0335(8) Uani 1 1 d .
N3 N 0.9552(3) 0.0447(3) 0.8667(2) 0.0355(7) Uani 1 1 d .
N4 N 0.8932(3) 0.1294(3) 0.8465(2) 0.0431(9) Uani 1 1 d .
N2 N 0.9564(3) -0.3498(4) 0.8009(3) 0.0430(9) Uani 1 1 d .
C11 C 0.8708(4) -0.2722(4) 1.0828(3) 0.0423(10) Uani 1 1 d .
H11 H 0.8762 -0.1920 1.1127 0.051 Uiso 1 1 calc R
C8 C 0.8512(4) -0.5116(4) 0.9976(3) 0.0458(11) Uani 1 1 d .
H8 H 0.8456 -0.5930 0.9693 0.055 Uiso 1 1 calc R
C7 C 0.8911(3) -0.4048(4) 0.9499(3) 0.0367(9) Uani 1 1 d .
O5 O 0.6853(3) -0.1096(5) 0.9636(3) 0.0755(11) Uani 1 1 d .
C9 C 0.8202(4) -0.5006(5) 1.0844(4) 0.0526(12) Uani 1 1 d .
H9 H 0.7937 -0.5729 1.1145 0.063 Uiso 1 1 calc R
C2 C 1.0504(4) 0.0210(5) 0.6781(3) 0.0565(13) Uani 1 1 d .
H2A H 1.1181 -0.0032 0.7064 0.085 Uiso 1 1 calc R
H2B H 1.0212 0.0946 0.7091 0.085 Uiso 1 1 calc R
H2C H 1.0605 0.0445 0.6166 0.085 Uiso 1 1 calc R
C13 C 1.2995(4) -0.1564(5) 0.8988(4) 0.0544(12) Uani 1 1 d .
H13A H 1.3359 -0.1200 0.9512 0.082 Uiso 1 1 calc R
H13B H 1.3304 -0.1218 0.8458 0.082 Uiso 1 1 calc R
H13C H 1.3069 -0.2503 0.8995 0.082 Uiso 1 1 calc R
C10 C 0.8293(4) -0.3793(5) 1.1262(3) 0.0492(11) Uani 1 1 d .
H10 H 0.8070 -0.3699 1.1846 0.059 Uiso 1 1 calc R
C14 C 1.1827(3) -0.1206(4) 0.8987(3) 0.0356(9) Uani 1 1 d .
C6 C 0.9248(3) -0.4311(4) 0.8598(3) 0.0432(10) Uani 1 1 d .
H6 H 0.9234 -0.5189 0.8424 0.052 Uiso 1 1 calc R
C1 C 0.8735(4) -0.0492(6) 0.6373(4) 0.0623(14) Uani 1 1 d .
H1A H 0.8229 -0.1201 0.6383 0.094 Uiso 1 1 calc R
H1B H 0.8852 -0.0251 0.5761 0.094 Uiso 1 1 calc R
H1C H 0.8459 0.0250 0.6687 0.094 Uiso 1 1 calc R
C3 C 1.0229(4) -0.1997(6) 0.6276(3) 0.0569(12) Uani 1 1 d .
H3A H 1.0974 -0.2105 0.6472 0.068 Uiso 1 1 calc R
H3B H 1.0211 -0.1735 0.5650 0.068 Uiso 1 1 calc R
C5 C 0.9976(5) -0.4078(5) 0.7189(3) 0.0588(13) Uani 1 1 d .
H5A H 0.9703 -0.4967 0.7124 0.071 Uiso 1 1 calc R
H5B H 1.0751 -0.4130 0.7254 0.071 Uiso 1 1 calc R
N5 N 0.8360(5) 0.2131(5) 0.8261(4) 0.0848(18) Uani 1 1 d .
C4 C 0.9673(5) -0.3311(5) 0.6346(3) 0.0608(14) Uani 1 1 d .
H4A H 0.9841 -0.3838 0.5828 0.073 Uiso 1 1 calc R
H4B H 0.8905 -0.3166 0.6323 0.073 Uiso 1 1 calc R
HW4B H 0.745(4) -0.140(4) 0.865(3) 0.043(12) Uiso 1 1 d .
HW4A H 0.765(5) -0.180(6) 0.771(4) 0.07(2) Uiso 1 1 d .

loop_
_atom_site_aniso_label
_atom_site_aniso_U_11
_atom_site_aniso_U_22
_atom_site_aniso_U_33
_atom_site_aniso_U_23
_atom_site_aniso_U_13
_atom_site_aniso_U_12
Ni2 0.0354(4) 0.0262(3) 0.0274(4) -0.0009(3) -0.0055(3) 0.0007(3)
Ni1 0.0382(3) 0.0326(3) 0.0289(3) -0.0029(2) -0.0035(2) -0.0003(2)
O2 0.0431(15) 0.0488(17) 0.0364(17) -0.0093(13) -0.0028(13) 0.0023(13)
O1 0.0509(16) 0.0279(13) 0.0333(16) -0.0020(11) -0.0014(13) -0.0046(12)
O3 0.0368(14) 0.0427(16) 0.0394(18) -0.0057(13) -0.0058(13) 0.0013(12)
O4 0.0423(17) 0.063(2) 0.047(2) -0.0143(17) -0.0034(16) -0.0068(15)
N1 0.045(2) 0.056(2) 0.032(2) -0.0007(16) -0.0020(16) -0.0035(17)
C12 0.0366(19) 0.0275(18) 0.036(2) 0.0040(15) -0.0057(17) -0.0006(15)
N3 0.0453(19) 0.0303(16) 0.0302(19) -0.0006(13) -0.0079(15) 0.0014(14)
N4 0.052(2) 0.0402(19) 0.036(2) 0.0023(15) -0.0101(17) 0.0077(17)
N2 0.050(2) 0.041(2) 0.038(2) -0.0121(15) -0.0025(17) -0.0013(16)
C11 0.047(2) 0.044(2) 0.036(2) 0.0038(18) -0.0010(19) -0.0041(18)
C8 0.045(2) 0.031(2) 0.061(3) 0.0004(19) -0.003(2) -0.0048(17)
C7 0.0354(19) 0.0301(19) 0.044(3) -0.0002(17) -0.0068(17) -0.0011(15)
O5 0.059(2) 0.096(3) 0.071(3) -0.020(2) 0.0012(19) 0.004(2)
C9 0.053(3) 0.040(2) 0.065(3) 0.010(2) -0.004(2) -0.012(2)
C2 0.063(3) 0.064(3) 0.043(3) 0.006(2) 0.008(2) -0.018(2)
C13 0.040(2) 0.066(3) 0.057(3) -0.008(2) -0.003(2) 0.008(2)
C10 0.051(3) 0.055(3) 0.041(3) 0.006(2) 0.001(2) -0.010(2)
C14 0.036(2) 0.034(2) 0.036(2) 0.0039(16) 0.0010(17) 0.0011(16)
C6 0.047(2) 0.032(2) 0.050(3) -0.0103(19) -0.005(2) -0.0019(17)
C1 0.059(3) 0.083(4) 0.044(3) 0.011(3) -0.011(2) 0.006(3)
C3 0.060(3) 0.073(3) 0.038(3) -0.005(2) 0.008(2) 0.001(3)
C5 0.073(3) 0.049(3) 0.054(3) -0.020(2) 0.006(3) 0.007(2)
N5 0.106(4) 0.068(3) 0.078(4) 0.001(3) -0.031(3) 0.047(3)
C4 0.076(3) 0.072(4) 0.035(3) -0.019(2) 0.000(2) -0.001(3)

loop_
_atom_type_symbol
_atom_type_description
_atom_type_scat_dispersion_real
_atom_type_scat_dispersion_imag
_atom_type_scat_source
C C 0.0033 0.0016 'International Tables Vol C Tables 4.2.6.8 and 6.1.1.4'
H H 0.0000 0.0000 'International Tables Vol C Tables 4.2.6.8 and 6.1.1.4'
N N 0.0061 0.0033 'International Tables Vol C Tables 4.2.6.8 and 6.1.1.4'
O O 0.0106 0.0060 'International Tables Vol C Tables 4.2.6.8 and 6.1.1.4'
Ni Ni 0.3393 1.1124 'International Tables Vol C Tables 4.2.6.8 and 6.1.1.4'

loop_
_geom_angle_atom_site_label_1
_geom_angle_atom_site_label_2
_geom_angle_atom_site_label_3
_geom_angle
_geom_angle_site_symmetry_1
_geom_angle_site_symmetry_3
O1 Ni2 O1 180.000(1) 3_757 .
O1 Ni2 O3 89.07(12) 3_757 3_757
O1 Ni2 O3 90.93(12) . 3_757
O1 Ni2 O3 90.93(12) 3_757 .
O1 Ni2 O3 89.07(12) . .
O3 Ni2 O3 180.000(1) 3_757 .
O1 Ni2 N3 101.11(12) 3_757 .
O1 Ni2 N3 78.89(12) . .
O3 Ni2 N3 89.00(12) 3_757 .
O3 Ni2 N3 91.00(12) . .
O1 Ni2 N3 78.89(12) 3_757 3_757
O1 Ni2 N3 101.11(12) . 3_757
O3 Ni2 N3 91.00(12) 3_757 3_757
O3 Ni2 N3 89.00(12) . 3_757
N3 Ni2 N3 180.00(6) . 3_757
O1 Ni1 N2 89.96(13) . .
O1 Ni1 O2 90.63(12) . .
N2 Ni1 O2 88.71(13) . .
O1 Ni1 N3 78.95(12) . .
N2 Ni1 N3 168.85(14) . .
O2 Ni1 N3 92.52(12) . .
O1 Ni1 O4 88.91(14) . .
N2 Ni1 O4 91.24(14) . .
O2 Ni1 O4 179.55(14) . .
N3 Ni1 O4 87.44(14) . .
O1 Ni1 N1 171.68(13) . .
N2 Ni1 N1 98.27(15) . .
O2 Ni1 N1 88.32(13) . .
N3 Ni1 N1 92.84(14) . .
O4 Ni1 N1 92.13(15) . .
C14 O2 Ni1 128.3(3) . .
C12 O1 Ni1 127.1(2) . .
C12 O1 Ni2 133.0(3) . .
Ni1 O1 Ni2 99.52(12) . .
C14 O3 Ni2 129.9(3) . .
C1 N1 C2 107.3(4) . .
C1 N1 C3 109.2(4) . .
C2 N1 C3 106.7(4) . .
C1 N1 Ni1 112.8(3) . .
C2 N1 Ni1 109.6(3) . .
C3 N1 Ni1 110.9(3) . .
O1 C12 C11 120.6(4) . .
O1 C12 C7 122.0(4) . .
C11 C12 C7 117.4(4) . .
N4 N3 Ni2 123.0(3) . .
N4 N3 Ni1 128.6(3) . .
Ni2 N3 Ni1 95.51(13) . .
N5 N4 N3 178.1(6) . .
C6 N2 C5 116.0(4) . .
C6 N2 Ni1 123.0(3) . .
C5 N2 Ni1 120.9(3) . .
C10 C11 C12 121.2(4) . .
C9 C8 C7 122.4(4) . .
C8 C7 C12 119.2(4) . .
C8 C7 C6 116.7(4) . .
C12 C7 C6 123.9(4) . .
C8 C9 C10 118.4(4) . .
C11 C10 C9 121.3(5) . .
O2 C14 O3 125.3(4) . .
O2 C14 C13 117.9(4) . .
O3 C14 C13 116.8(4) . .
N2 C6 C7 128.7(4) . .
N1 C3 C4 115.0(4) . .
N2 C5 C4 113.4(4) . .
C3 C4 C5 114.5(4) . .

loop_
_geom_bond_atom_site_label_1
_geom_bond_atom_site_label_2
_geom_bond_distance
_geom_bond_site_symmetry_2
Ni2 O1 2.051(3) 3_757
Ni2 O1 2.051(3) .
Ni2 O3 2.070(3) 3_757
Ni2 O3 2.070(3) .
Ni2 N3 2.089(3) .
Ni2 N3 2.089(3) 3_757
Ni1 O1 2.023(3) .
Ni1 N2 2.041(4) .
Ni1 O2 2.056(3) .
Ni1 N3 2.112(3) .
Ni1 O4 2.115(3) .
Ni1 N1 2.177(4) .
O2 C14 1.257(5) .
O1 C12 1.318(5) .
O3 C14 1.271(5) .
N1 C1 1.473(6) .
N1 C2 1.478(6) .
N1 C3 1.499(6) .
C12 C11 1.409(6) .
C12 C7 1.421(6) .
N3 N4 1.189(5) .
N4 N5 1.144(5) .
N2 C6 1.280(6) .
N2 C5 1.469(6) .
C11 C10 1.379(6) .
C8 C9 1.368(7) .
C8 C7 1.402(6) .
C7 C6 1.448(6) .
C9 C10 1.385(7) .
C13 C14 1.504(6) .
C3 C4 1.511(8) .
C5 C4 1.513(8) .
